data_7008910
loop_
_publ_author_name
'Coronado, Eugenio'
'Gal\'an-Mascar\'os, Jos\'e R.'
'G\'omez-Garc\'ia, Carlos J.'

_publ_section_title
;
 Charge transfer salts of tetrathiafulvalene derivatives with magnetic
 iron(III) oxalate complexes: [TTF]7[Fe(ox)3]2&#x00B7;4H2O,
 [TTF]5[Fe2(ox)5]&#x00B7;2PhMe&#x00B7;2H2O and
 [TMTTF]4[Fe2(ox)5]&#x00B7; PhCN&#x00B7;4H2O
 (TMTTF&#x2005;=&#x2005;tetramethyltetrathiafulvalene)&#x200A;&#x2020;
;
_journal_issue 2
_journal_name_full 'Journal of the Chemical Society, Dalton Transactions'
_journal_page_first 205
_journal_paper_doi 10.1039/a906893g
_journal_year 2000
_chemical_formula_sum 'C54 H36 Fe2 O28 S28'
_chemical_formula_weight 2142.20
_chemical_name_systematic
;
 ?
;
_space_group_IT_number 14
_symmetry_space_group_name_Hall '-P 2ybc'
_symmetry_space_group_name_H-M 'P 1 21/c 1'
_atom_sites_solution_hydrogens geom
_atom_sites_solution_primary direct
_atom_sites_solution_secondary difmap
_audit_creation_method SHELXL-97
_cell_angle_alpha 90.00
_cell_angle_beta 94.56(2)
_cell_angle_gamma 90.00
_cell_formula_units_Z 2
_cell_length_a 10.487(2)
_cell_length_b 21.118(11)
_cell_length_c 17.514(2)
_cell_measurement_temperature 293(2)
_cell_volume 3866(2)
_computing_structure_refinement 'SHELXL-97 (Sheldrick, 1997)'
_computing_structure_solution SIR-97
_diffrn_ambient_temperature 293(2)
_diffrn_measured_fraction_theta_full 0.922
_diffrn_measured_fraction_theta_max 0.922
_diffrn_radiation_monochromator graphite
_diffrn_radiation_source 'fine-focus sealed tube'
_diffrn_radiation_type MoK\a
_diffrn_radiation_wavelength 0.71069
_diffrn_reflns_av_R_equivalents 0.0272
_diffrn_reflns_av_sigmaI/netI 0.0968
_diffrn_reflns_limit_h_max 12
_diffrn_reflns_limit_h_min 0
_diffrn_reflns_limit_k_max 26
_diffrn_reflns_limit_k_min 0
_diffrn_reflns_limit_l_max 21
_diffrn_reflns_limit_l_min -21
_diffrn_reflns_number 7560
_diffrn_reflns_theta_full 25.97
_diffrn_reflns_theta_max 25.97
_diffrn_reflns_theta_min 1.51
_exptl_absorpt_coefficient_mu 1.212
_exptl_crystal_density_diffrn 1.837
_exptl_crystal_density_method 'not measured'
_exptl_crystal_F_000 2160
_refine_diff_density_max 0.510
_refine_diff_density_min -0.364
_refine_diff_density_rms 0.097
_refine_ls_extinction_method none
_refine_ls_goodness_of_fit_ref 1.017
_refine_ls_hydrogen_treatment mixed
_refine_ls_matrix_type full
_refine_ls_number_parameters 505
_refine_ls_number_reflns 6974
_refine_ls_number_restraints 0
_refine_ls_restrained_S_all 1.017
_refine_ls_R_factor_all 0.1492
_refine_ls_R_factor_gt 0.0459
_refine_ls_shift/su_max 0.002
_refine_ls_shift/su_mean 0.000
_refine_ls_structure_factor_coef Fsqd
_refine_ls_weighting_details 'calc w=1/[\s^2^(Fo^2^)+(0.0690P)^2^+0.7363P] where P=(Fo^2^+2Fc^2^)/3'
_refine_ls_weighting_scheme calc
_refine_ls_wR_factor_gt 0.0976
_refine_ls_wR_factor_ref 0.1448
_reflns_number_gt 3647
_reflns_number_total 6974
_reflns_threshold_expression >4sigma(I)
_cod_data_source_file a906893g.txt
_cod_data_source_block 1
_cod_database_code 7008910

loop_
_symmetry_equiv_pos_as_xyz
'x, y, z'
'-x, y+1/2, -z+1/2'
'-x, -y, -z'
'x, -y-1/2, z-1/2'

loop_
_atom_site_label
_atom_site_type_symbol
_atom_site_fract_x
_atom_site_fract_y
_atom_site_fract_z
_atom_site_U_iso_or_equiv
_atom_site_adp_type
_atom_site_occupancy
_atom_site_symmetry_multiplicity
_atom_site_calc_flag
_atom_site_refinement_flags
_atom_site_disorder_assembly
_atom_site_disorder_group
Fe Fe 0.32046(9) 0.19053(5) 0.32000(5) 0.0459(2) Uani 1 1 d . . .
O1 O 0.1611(4) 0.1929(2) 0.2483(2) 0.0523(11) Uani 1 1 d . . .
O2 O 0.1868(4) 0.2009(2) 0.3954(2) 0.0533(11) Uani 1 1 d . . .
O3 O 0.3254(4) 0.0963(2) 0.3138(3) 0.0560(12) Uani 1 1 d . . .
O4 O 0.4680(4) 0.1730(2) 0.3992(2) 0.0532(11) Uani 1 1 d . . .
O5 O 0.3572(5) 0.2841(2) 0.3254(2) 0.0561(12) Uani 1 1 d . . .
O6 O 0.4292(4) 0.2002(2) 0.2300(2) 0.0526(11) Uani 1 1 d . . .
O7 O -0.0513(5) 0.1954(3) 0.2459(3) 0.0683(14) Uani 1 1 d . . .
O8 O -0.0199(5) 0.2209(3) 0.4026(3) 0.094(2) Uani 1 1 d . . .
O9 O 0.4315(4) 0.0119(2) 0.3595(3) 0.0707(14) Uani 1 1 d . . .
O10 O 0.5911(5) 0.0950(2) 0.4464(3) 0.0672(14) Uani 1 1 d . . .
O11 O 0.4588(4) 0.3608(2) 0.2693(3) 0.0619(13) Uani 1 1 d . . .
O12 O 0.5163(5) 0.2734(3) 0.1590(3) 0.0767(16) Uani 1 1 d . . .
C101 C 0.0552(7) 0.1969(3) 0.2787(3) 0.0471(16) Uani 1 1 d . . .
C102 C 0.0719(7) 0.2063(3) 0.3665(4) 0.0550(18) Uani 1 1 d . . .
C103 C 0.4148(6) 0.0692(3) 0.3567(4) 0.0471(15) Uani 1 1 d . . .
C104 C 0.5002(6) 0.1151(3) 0.4057(3) 0.0431(15) Uani 1 1 d . . .
C105 C 0.4237(6) 0.3064(3) 0.2745(4) 0.0476(15) Uani 1 1 d . . .
C106 C 0.4609(6) 0.2565(4) 0.2149(4) 0.0506(17) Uani 1 1 d . . .
S11 S 0.50255(18) 0.07737(11) -0.08029(10) 0.0649(5) Uani 1 1 d . . .
S12 S 0.53720(18) 0.07396(10) 0.08555(10) 0.0626(5) Uani 1 1 d . . .
C1 C 0.5089(6) 0.0329(3) 0.0015(4) 0.0559(18) Uani 1 1 d . . .
C2 C 0.5300(8) 0.1482(4) -0.0342(5) 0.074(2) Uani 1 1 d . . .
H2 H 0.5355 0.1860 -0.0610 0.050 Uiso 1 1 calc . . .
C3 C 0.5429(7) 0.1463(4) 0.0419(4) 0.065(2) Uani 1 1 d . . .
H3 H 0.5547 0.1832 0.0705 0.050 Uiso 1 1 calc . . .
S21 S 0.19106(17) 0.11279(8) -0.05478(8) 0.0465(4) Uani 1 1 d . . .
S22 S 0.21495(16) 0.08129(9) 0.10876(9) 0.0513(4) Uani 1 1 d . . .
S23 S 0.13932(17) -0.03454(8) -0.09684(9) 0.0491(4) Uani 1 1 d . . .
S24 S 0.16174(17) -0.06703(9) 0.06601(9) 0.0538(4) Uani 1 1 d . . .
C21 C 0.1866(6) 0.0546(3) 0.0153(3) 0.0430(15) Uani 1 1 d . . .
C22 C 0.1650(5) -0.0082(3) -0.0032(3) 0.0390(14) Uani 1 1 d . . .
C23 C 0.2164(7) 0.1744(3) 0.0095(4) 0.0513(17) Uani 1 1 d . . .
H23 H 0.2233 0.2161 -0.0070 0.050 Uiso 1 1 calc . . .
C24 C 0.2256(6) 0.1600(3) 0.0827(3) 0.0514(17) Uani 1 1 d . . .
H24 H 0.2376 0.1914 0.1198 0.050 Uiso 1 1 calc . . .
C25 C 0.1133(7) -0.1125(3) -0.0719(4) 0.0541(17) Uani 1 1 d . . .
H25 H 0.0936 -0.1432 -0.1090 0.050 Uiso 1 1 calc . . .
C26 C 0.1225(7) -0.1266(3) 0.0011(4) 0.062(2) Uani 1 1 d . . .
H26 H 0.1082 -0.1677 0.0175 0.050 Uiso 1 1 calc . . .
S31 S -0.05379(17) 0.14445(8) 0.77350(9) 0.0497(4) Uani 1 1 d . . .
S32 S -0.18402(16) 0.03724(9) 0.69901(10) 0.0545(4) Uani 1 1 d . . .
S33 S 0.21819(15) 0.07814(8) 0.75248(8) 0.0481(4) Uani 1 1 d . . .
S34 S 0.08657(19) -0.03104(9) 0.68251(11) 0.0633(5) Uani 1 1 d . . .
C31 C -0.0407(6) 0.0725(3) 0.7316(3) 0.0427(14) Uani 1 1 d . . .
C32 C 0.0756(6) 0.0423(3) 0.7235(3) 0.0445(15) Uani 1 1 d . . .
C33 C -0.2185(7) 0.1474(3) 0.7624(4) 0.0553(18) Uani 1 1 d . . .
H33 H -0.2644 0.1816 0.7794 0.050 Uiso 1 1 calc . . .
C34 C -0.2756(6) 0.0979(4) 0.7283(4) 0.0571(18) Uani 1 1 d . . .
H34 H -0.3643 0.0963 0.7205 0.050 Uiso 1 1 calc . . .
C35 C 0.3101(7) 0.0166(4) 0.7246(4) 0.066(2) Uani 1 1 d . . .
H35 H 0.3989 0.0180 0.7313 0.050 Uiso 1 1 calc . . .
C36 C 0.2502(8) -0.0327(4) 0.6934(5) 0.073(2) Uani 1 1 d . . .
H36 H 0.2954 -0.0676 0.6777 0.050 Uiso 1 1 calc . . .
S41 S -0.01825(16) 0.21863(7) 0.61301(9) 0.0454(4) Uani 1 1 d . . .
S42 S -0.14405(16) 0.11792(8) 0.52263(9) 0.0497(4) Uani 1 1 d . . .
S43 S 0.25428(16) 0.15936(8) 0.59381(9) 0.0480(4) Uani 1 1 d . . .
S44 S 0.14102(17) 0.05307(8) 0.50888(10) 0.0542(4) Uani 1 1 d . . .
C41 C -0.0033(6) 0.1507(3) 0.5610(3) 0.0391(14) Uani 1 1 d . . .
C42 C 0.1165(6) 0.1236(3) 0.5541(3) 0.0403(14) Uani 1 1 d . . .
C43 C -0.1829(7) 0.2214(3) 0.5985(4) 0.0525(17) Uani 1 1 d . . .
H43 H -0.2297 0.2538 0.6190 0.050 Uiso 1 1 calc . . .
C44 C -0.2400(6) 0.1755(3) 0.5570(4) 0.0522(17) Uani 1 1 d . . .
H44 H -0.3284 0.1745 0.5469 0.050 Uiso 1 1 calc . . .
C45 C 0.3557(6) 0.1012(4) 0.5677(4) 0.0550(18) Uani 1 1 d . . .
H45 H 0.4435 0.1038 0.5798 0.050 Uiso 1 1 calc . . .
C46 C 0.3038(7) 0.0525(3) 0.5296(4) 0.0530(17) Uani 1 1 d . . .
H46 H 0.3537 0.0190 0.5146 0.050 Uiso 1 1 calc . . .
O101 O -0.3043(7) 0.1558(4) 0.2101(4) 0.124(2) Uani 1 1 d . . .
O102 O -0.2878(6) 0.2375(3) 0.3659(4) 0.108(2) Uani 1 1 d . . .

loop_
_atom_site_aniso_label
_atom_site_aniso_U_11
_atom_site_aniso_U_22
_atom_site_aniso_U_33
_atom_site_aniso_U_23
_atom_site_aniso_U_13
_atom_site_aniso_U_12
Fe 0.0493(6) 0.0489(6) 0.0388(4) -0.0004(4) -0.0014(4) -0.0043(5)
O1 0.052(3) 0.067(3) 0.037(2) -0.002(2) -0.004(2) 0.002(2)
O2 0.053(3) 0.068(3) 0.039(2) 0.003(2) 0.006(2) -0.004(2)
O3 0.056(3) 0.046(3) 0.062(3) -0.005(2) -0.013(2) -0.007(2)
O4 0.057(3) 0.055(3) 0.045(2) -0.003(2) -0.009(2) -0.006(2)
O5 0.069(3) 0.048(3) 0.053(3) 0.000(2) 0.012(2) -0.007(2)
O6 0.051(3) 0.058(3) 0.050(2) -0.004(2) 0.009(2) 0.000(2)
O7 0.049(3) 0.093(4) 0.060(3) 0.012(3) -0.007(2) -0.011(3)
O8 0.068(4) 0.161(6) 0.054(3) 0.013(4) 0.017(3) -0.001(4)
O9 0.051(3) 0.058(3) 0.101(4) -0.015(3) -0.007(3) 0.006(3)
O10 0.056(3) 0.070(3) 0.073(3) -0.015(3) -0.014(3) 0.012(3)
O11 0.051(3) 0.050(3) 0.086(4) 0.005(3) 0.013(3) -0.006(2)
O12 0.080(4) 0.082(4) 0.071(3) 0.004(3) 0.026(3) -0.012(3)
C101 0.053(4) 0.042(4) 0.045(3) 0.010(3) -0.002(3) -0.003(3)
C102 0.048(4) 0.066(5) 0.050(4) 0.016(4) 0.000(3) -0.013(4)
C103 0.039(4) 0.049(4) 0.053(4) -0.001(3) 0.008(3) 0.001(3)
C104 0.032(3) 0.051(4) 0.047(3) -0.007(3) 0.005(3) -0.005(3)
C105 0.038(3) 0.044(4) 0.059(4) 0.003(3) -0.008(3) 0.003(3)
C106 0.040(4) 0.063(5) 0.048(4) 0.006(3) 0.001(3) 0.000(3)
S11 0.0565(11) 0.0885(15) 0.0487(9) 0.0098(10) -0.0022(8) 0.0007(11)
S12 0.0537(11) 0.0818(14) 0.0510(9) -0.0037(10) -0.0038(8) 0.0015(10)
C1 0.034(3) 0.085(5) 0.048(3) 0.005(4) -0.003(3) 0.009(4)
C2 0.063(5) 0.076(6) 0.081(5) 0.015(5) -0.008(4) -0.011(4)
C3 0.057(5) 0.059(5) 0.075(5) -0.006(4) -0.010(4) -0.003(4)
S21 0.0564(10) 0.0478(10) 0.0348(7) 0.0009(7) 0.0002(7) -0.0027(8)
S22 0.0540(10) 0.0648(11) 0.0348(7) -0.0018(8) 0.0019(7) -0.0022(9)
S23 0.0568(10) 0.0482(10) 0.0420(8) -0.0023(7) 0.0022(8) -0.0011(8)
S24 0.0587(10) 0.0554(11) 0.0477(9) 0.0109(8) 0.0065(8) 0.0028(9)
C21 0.040(3) 0.053(4) 0.036(3) 0.003(3) 0.005(3) -0.005(3)
C22 0.036(3) 0.044(4) 0.037(3) 0.003(3) 0.000(2) 0.000(3)
C23 0.061(4) 0.041(4) 0.053(4) -0.005(3) 0.008(3) 0.001(3)
C24 0.056(4) 0.052(4) 0.045(3) -0.013(3) 0.001(3) 0.002(3)
C25 0.052(4) 0.040(4) 0.070(4) -0.005(3) 0.002(4) 0.001(3)
C26 0.063(5) 0.048(4) 0.076(5) 0.010(4) 0.012(4) 0.002(4)
S31 0.0531(10) 0.0494(10) 0.0461(8) -0.0020(8) 0.0019(8) 0.0008(8)
S32 0.0434(10) 0.0540(11) 0.0660(11) -0.0013(9) 0.0037(8) -0.0082(8)
S33 0.0420(9) 0.0616(11) 0.0408(8) 0.0008(8) 0.0043(7) -0.0037(8)
S34 0.0657(12) 0.0537(11) 0.0707(11) -0.0112(9) 0.0071(10) 0.0025(10)
C31 0.040(3) 0.050(4) 0.039(3) 0.004(3) 0.003(3) -0.004(3)
C32 0.050(4) 0.051(4) 0.033(3) 0.007(3) 0.007(3) -0.006(3)
C33 0.052(4) 0.057(5) 0.058(4) 0.005(4) 0.010(3) 0.016(4)
C34 0.039(4) 0.074(5) 0.060(4) 0.007(4) 0.014(3) 0.004(4)
C35 0.048(4) 0.096(6) 0.054(4) 0.002(4) 0.006(3) 0.008(4)
C36 0.061(5) 0.082(6) 0.076(5) -0.016(5) 0.015(4) 0.021(5)
S41 0.0459(9) 0.0395(9) 0.0503(8) -0.0042(7) 0.0012(7) -0.0039(7)
S42 0.0485(10) 0.0498(10) 0.0496(9) -0.0093(8) -0.0033(8) -0.0053(8)
S43 0.0451(9) 0.0492(10) 0.0490(9) -0.0008(8) -0.0016(7) -0.0047(8)
S44 0.0574(11) 0.0514(11) 0.0540(9) -0.0112(8) 0.0054(8) 0.0006(9)
C41 0.046(4) 0.039(3) 0.032(3) 0.005(3) -0.004(3) -0.006(3)
C42 0.043(3) 0.042(4) 0.035(3) 0.001(3) -0.003(3) -0.006(3)
C43 0.054(4) 0.045(4) 0.059(4) 0.003(3) 0.009(3) 0.005(3)
C44 0.045(4) 0.061(5) 0.050(4) 0.003(3) -0.004(3) -0.005(3)
C45 0.042(4) 0.074(5) 0.049(4) 0.007(4) 0.010(3) 0.006(4)
C46 0.056(4) 0.049(4) 0.055(4) 0.002(3) 0.015(3) 0.011(4)
O101 0.112(6) 0.121(6) 0.139(6) -0.014(5) 0.019(5) 0.007(5)
O102 0.093(5) 0.123(6) 0.106(5) 0.050(4) 0.001(4) -0.014(4)

loop_
_atom_type_symbol
_atom_type_description
_atom_type_scat_dispersion_real
_atom_type_scat_dispersion_imag
_atom_type_scat_source
C C 0.0033 0.0016 'International Tables Vol C Tables 4.2.6.8 and 6.1.1.4'
H H 0.0000 0.0000 'International Tables Vol C Tables 4.2.6.8 and 6.1.1.4'
O O 0.0106 0.0060 'International Tables Vol C Tables 4.2.6.8 and 6.1.1.4'
S S 0.1246 0.1234 'International Tables Vol C Tables 4.2.6.8 and 6.1.1.4'
Fe Fe 0.3463 0.8444 'International Tables Vol C Tables 4.2.6.8 and 6.1.1.4'

loop_
_geom_angle_atom_site_label_1
_geom_angle_atom_site_label_2
_geom_angle_atom_site_label_3
_geom_angle
_geom_angle_site_symmetry_1
_geom_angle_site_symmetry_3
_geom_angle_publ_flag
O3 Fe O1 90.84(19) . . ?
O3 Fe O2 99.61(19) . . ?
O1 Fe O2 79.59(18) . . ?
O3 Fe O5 167.46(19) . . ?
O1 Fe O5 98.7(2) . . ?
O2 Fe O5 90.17(18) . . ?
O3 Fe O6 92.27(19) . . ?
O1 Fe O6 90.15(17) . . ?
O2 Fe O6 164.35(19) . . ?
O5 Fe O6 79.65(18) . . ?
O3 Fe O4 80.45(19) . . ?
O1 Fe O4 169.50(19) . . ?
O2 Fe O4 96.00(18) . . ?
O5 Fe O4 90.80(19) . . ?
O6 Fe O4 95.99(18) . . ?
C101 O1 Fe 116.8(4) . . ?
C102 O2 Fe 115.8(4) . . ?
C103 O3 Fe 115.6(4) . . ?
C104 O4 Fe 114.8(4) . . ?
C105 O5 Fe 116.5(4) . . ?
C106 O6 Fe 115.4(4) . . ?
O7 C101 O1 126.9(6) . . ?
O7 C101 C102 120.0(6) . . ?
O1 C101 C102 113.0(6) . . ?
O8 C102 O2 124.9(6) . . ?
O8 C102 C101 120.7(6) . . ?
O2 C102 C101 114.3(6) . . ?
O9 C103 O3 124.0(6) . . ?
O9 C103 C104 121.8(6) . . ?
O3 C103 C104 114.2(6) . . ?
O10 C104 O4 125.2(6) . . ?
O10 C104 C103 120.0(6) . . ?
O4 C104 C103 114.7(6) . . ?
O11 C105 O5 126.4(6) . . ?
O11 C105 C106 119.9(6) . . ?
O5 C105 C106 113.7(6) . . ?
O12 C106 O6 125.9(7) . . ?
O12 C106 C105 119.8(7) . . ?
O6 C106 C105 114.3(6) . . ?
C1 S11 C2 95.2(4) . . ?
C3 S12 C1 94.4(4) . . ?
C1 C1 S11 121.1(7) 3_655 . ?
C1 C1 S12 123.1(7) 3_655 . ?
S11 C1 S12 115.8(4) . . ?
C3 C2 S11 116.5(6) . . ?
C2 C3 S12 118.1(6) . . ?
C23 S21 C21 94.8(3) . . ?
C24 S22 C21 94.2(3) . . ?
C25 S23 C22 94.7(3) . . ?
C26 S24 C22 94.5(3) . . ?
C22 C21 S22 123.1(4) . . ?
C22 C21 S21 121.8(4) . . ?
S22 C21 S21 115.1(4) . . ?
C21 C22 S23 122.7(4) . . ?
C21 C22 S24 122.4(4) . . ?
S23 C22 S24 114.9(4) . . ?
C24 C23 S21 117.2(5) . . ?
C23 C24 S22 118.6(5) . . ?
C26 C25 S23 117.6(6) . . ?
C25 C26 S24 118.2(6) . . ?
C31 S31 C33 95.7(3) . . ?
C34 S32 C31 94.2(3) . . ?
C35 S33 C32 94.4(4) . . ?
C36 S34 C32 94.1(4) . . ?
C32 C31 S31 123.7(5) . . ?
C32 C31 S32 120.9(5) . . ?
S31 C31 S32 115.4(4) . . ?
C31 C32 S34 122.9(5) . . ?
C31 C32 S33 121.2(5) . . ?
S34 C32 S33 115.9(4) . . ?
C34 C33 S31 115.8(5) . . ?
C33 C34 S32 119.0(5) . . ?
C36 C35 S33 117.3(6) . . ?
C35 C36 S34 118.2(6) . . ?
C41 S41 C43 94.7(3) . . ?
C41 S42 C44 95.0(3) . . ?
C45 S43 C42 95.5(3) . . ?
C42 S44 C46 95.2(3) . . ?
C42 C41 S41 120.6(4) . . ?
C42 C41 S42 123.6(5) . . ?
S41 C41 S42 115.7(4) . . ?
C41 C42 S44 124.4(4) . . ?
C41 C42 S43 121.2(4) . . ?
S44 C42 S43 114.5(4) . . ?
C44 C43 S41 117.3(5) . . ?
C43 C44 S42 117.3(5) . . ?
C46 C45 S43 117.0(5) . . ?
C45 C46 S44 117.7(5) . . ?

loop_
_geom_bond_atom_site_label_1
_geom_bond_atom_site_label_2
_geom_bond_distance
_geom_bond_site_symmetry_2
_geom_bond_publ_flag
Fe O3 1.994(5) . ?
Fe O1 2.009(4) . ?
Fe O2 2.012(4) . ?
Fe O5 2.013(5) . ?
Fe O6 2.027(4) . ?
Fe O4 2.028(4) . ?
O1 C101 1.273(7) . ?
O2 C102 1.275(8) . ?
O3 C103 1.289(7) . ?
O4 C104 1.272(7) . ?
O5 C105 1.266(7) . ?
O6 C106 1.268(8) . ?
O7 C101 1.215(8) . ?
O8 C102 1.232(8) . ?
O9 C103 1.223(8) . ?
O10 C104 1.221(8) . ?
O11 C105 1.213(7) . ?
O12 C106 1.231(7) . ?
C101 C102 1.547(8) . ?
C103 C104 1.536(9) . ?
C105 C106 1.553(9) . ?
S11 C1 1.709(7) . ?
S11 C2 1.714(9) . ?
S12 C3 1.712(8) . ?
S12 C1 1.714(7) . ?
C1 C1 1.404(14) 3_655 ?
C2 C3 1.329(10) . ?
S21 C23 1.728(7) . ?
S21 C21 1.740(6) . ?
S22 C24 1.730(7) . ?
S22 C21 1.734(6) . ?
S23 C25 1.730(7) . ?
S23 C22 1.733(6) . ?
S24 C26 1.723(8) . ?
S24 C22 1.737(6) . ?
C21 C22 1.380(9) . ?
C23 C24 1.315(8) . ?
C25 C26 1.310(9) . ?
S31 C31 1.698(6) . ?
S31 C33 1.724(7) . ?
S32 C34 1.705(7) . ?
S32 C31 1.733(6) . ?
S33 C35 1.712(8) . ?
S33 C32 1.716(6) . ?
S34 C36 1.712(8) . ?
S34 C32 1.715(6) . ?
C31 C32 1.393(8) . ?
C33 C34 1.323(10) . ?
C35 C36 1.311(11) . ?
S41 C41 1.714(6) . ?
S41 C43 1.726(7) . ?
S42 C41 1.717(6) . ?
S42 C44 1.717(7) . ?
S43 C45 1.711(7) . ?
S43 C42 1.726(6) . ?
S44 C42 1.717(6) . ?
S44 C46 1.717(7) . ?
C41 C42 1.394(8) . ?
C43 C44 1.326(9) . ?
C45 C46 1.319(10) . ?
